data_2207302
loop_
_publ_author_name
'Chen, Jian-Mei'
'Zhu, Long-Guan'
'Cai, Guo-Qiang'

_publ_section_title
;
 Aquabis(1,10-phenanthroline)(3-sulfonatobenzoato)cadmium(II)
 tetrahydrate
;
_journal_coeditor_code LH6525
_journal_issue 11
_journal_name_full 'Acta Crystallographica Section E'
_journal_page_first m2324
_journal_page_last m2326
_journal_paper_doi 10.1107/S1600536805033106
_journal_volume 61
_journal_year 2005
_chemical_formula_iupac '[Cd (C7 H4 O5 S) (C12 H8 N2)2 (H2 O)], 4H2 O'
_chemical_formula_moiety 'C31 H22 Cd N4 O6 S, 4H2 O'
_chemical_formula_sum 'C31 H30 Cd N4 O10 S'
_chemical_formula_weight 763.05
_chemical_name_systematic
;
Aquabis(1,10-phenanthroline)(3-sulfonatobenzoato)cadmium(II) tetrahydrate
;
_space_group_IT_number 2
_symmetry_cell_setting triclinic
_symmetry_space_group_name_Hall '-P 1'
_symmetry_space_group_name_H-M 'P -1'
_atom_sites_solution_hydrogens geom
_atom_sites_solution_primary direct
_atom_sites_solution_secondary difmap
_audit_creation_method SHELXL-97
_cell_angle_alpha 77.9250(10)
_cell_angle_beta 74.8870(10)
_cell_angle_gamma 79.3700(10)
_cell_formula_units_Z 2
_cell_length_a 10.0335(10)
_cell_length_b 11.8829(12)
_cell_length_c 14.3960(15)
_cell_measurement_reflns_used 4655
_cell_measurement_temperature 295(2)
_cell_measurement_theta_max 25.58
_cell_measurement_theta_min 2.29
_cell_volume 1604.9(3)
_computing_cell_refinement 'SAINT (Bruker, 2002)'
_computing_data_collection 'SMART (Bruker, 2002)'
_computing_data_reduction SAINT
_computing_molecular_graphics 'ORTEP-3 for Windows (Farrugia, 1997)'
_computing_publication_material 'WinGX (Farrugia, 1999)'
_computing_structure_refinement 'SHELXL97 (Sheldrick, 1997)'
_computing_structure_solution 'SHELXS97 (Sheldrick, 1997)'
_diffrn_ambient_temperature 295(2)
_diffrn_measured_fraction_theta_full 0.989
_diffrn_measured_fraction_theta_max 0.989
_diffrn_measurement_device_type 'Bruker APEX area-detector'
_diffrn_measurement_method '\f and \w'
_diffrn_radiation_monochromator graphite
_diffrn_radiation_source 'fine-focus sealed tube'
_diffrn_radiation_type MoK\a
_diffrn_radiation_wavelength 0.71073
_diffrn_reflns_av_R_equivalents 0.028
_diffrn_reflns_av_sigmaI/netI 0.043
_diffrn_reflns_limit_h_max 11
_diffrn_reflns_limit_h_min -11
_diffrn_reflns_limit_k_max 14
_diffrn_reflns_limit_k_min -14
_diffrn_reflns_limit_l_max 17
_diffrn_reflns_limit_l_min -17
_diffrn_reflns_number 11638
_diffrn_reflns_theta_full 25.00
_diffrn_reflns_theta_max 25.00
_diffrn_reflns_theta_min 1.49
_diffrn_standards_number 0
_exptl_absorpt_coefficient_mu 0.809
_exptl_absorpt_correction_T_max 0.9684
_exptl_absorpt_correction_T_min 0.8296
_exptl_absorpt_correction_type multi-scan
_exptl_absorpt_process_details '(SADABS; Bruker, 2002)'
_exptl_crystal_colour colorless
_exptl_crystal_density_diffrn 1.579
_exptl_crystal_density_method 'not measured'
_exptl_crystal_description plate
_exptl_crystal_F_000 776
_exptl_crystal_size_max 0.25
_exptl_crystal_size_mid 0.12
_exptl_crystal_size_min 0.04
_refine_diff_density_max 0.915
_refine_diff_density_min -0.697
_refine_ls_extinction_method none
_refine_ls_goodness_of_fit_ref 1.061
_refine_ls_hydrogen_treatment mixed
_refine_ls_matrix_type full
_refine_ls_number_parameters 454
_refine_ls_number_reflns 5583
_refine_ls_number_restraints 17
_refine_ls_restrained_S_all 1.060
_refine_ls_R_factor_all 0.042
_refine_ls_R_factor_gt 0.037
_refine_ls_shift/su_max 0.000
_refine_ls_shift/su_mean 0.000
_refine_ls_structure_factor_coef Fsqd
_refine_ls_weighting_details 'calc w = 1/[\s^2^(Fo^2^)+(0.0414P)^2^+0.9145P] where P = (Fo^2^+2Fc^2^)/3'
_refine_ls_weighting_scheme calc
_refine_ls_wR_factor_gt 0.087
_refine_ls_wR_factor_ref 0.089
_reflns_number_gt 4992
_reflns_number_total 5583
_reflns_threshold_expression I>2\s(I)
_cod_data_source_file lh6525.cif
_cod_data_source_block I
_cod_database_code 2207302

loop_
_symmetry_equiv_pos_as_xyz
'x, y, z'
'-x, -y, -z'

loop_
_atom_site_label
_atom_site_fract_x
_atom_site_fract_y
_atom_site_fract_z
_atom_site_U_iso_or_equiv
_atom_site_adp_type
_atom_site_calc_flag
_atom_site_refinement_flags
_atom_site_occupancy
_atom_site_type_symbol
Cd1 0.14775(2) 0.50209(2) 0.288450(17) 0.02934(9) Uani d . 1 Cd
S1 -0.21482(13) -0.03980(9) 0.32453(9) 0.0555(3) Uani d . 1 S
N1 0.3315(3) 0.4060(2) 0.3657(2) 0.0370(7) Uani d . 1 N
N2 0.3054(3) 0.6333(2) 0.2803(2) 0.0355(7) Uani d . 1 N
N3 0.2911(3) 0.4502(2) 0.1378(2) 0.0369(7) Uani d . 1 N
N4 0.0583(3) 0.6135(2) 0.1563(2) 0.0365(7) Uani d . 1 N
O1 0.0127(3) 0.3780(2) 0.4207(2) 0.0485(7) Uani d . 1 O
O2 0.0600(3) 0.3245(2) 0.2787(2) 0.0521(7) Uani d . 1 O
O3 -0.1567(3) 0.0058(3) 0.2246(2) 0.0729(10) Uani d . 1 O
O4 -0.3665(3) -0.0263(3) 0.3488(3) 0.0760(10) Uani d . 1 O
O5 -0.1585(5) -0.1574(3) 0.3571(3) 0.1070(15) Uani d . 1 O
O6 -0.0175(3) 0.6270(2) 0.3854(2) 0.0512(7) Uani d D 1 O
O7 0.1282(4) -0.0237(4) 0.1223(3) 0.0953(12) Uani d D 1 O
O8 0.2277(4) 0.1284(4) 0.1983(4) 0.0984(13) Uani d D 1 O
O9 0.4984(4) 0.0920(5) 0.2024(4) 0.1215(17) Uani d D 1 O
O10 0.2599(5) -0.1062(5) -0.0488(3) 0.136(2) Uani d D 1 O
C1 0.3454(4) 0.2945(3) 0.4067(3) 0.0514(10) Uani d . 1 C
H1 0.2746 0.2515 0.4111 0.062 Uiso calc R 1 H
C2 0.4602(4) 0.2390(4) 0.4431(3) 0.0552(11) Uani d . 1 C
H2 0.4666 0.1605 0.4701 0.066 Uiso calc R 1 H
C3 0.5622(4) 0.3009(4) 0.4387(3) 0.0509(10) Uani d . 1 C
H3 0.6396 0.2650 0.4630 0.061 Uiso calc R 1 H
C4 0.5519(3) 0.4189(4) 0.3977(2) 0.0414(9) Uani d . 1 C
C5 0.6541(4) 0.4910(4) 0.3935(3) 0.0501(10) Uani d . 1 C
H5 0.7327 0.4587 0.4176 0.060 Uiso calc R 1 H
C6 0.6378(4) 0.6045(4) 0.3552(3) 0.0520(11) Uani d . 1 C
H6 0.7040 0.6499 0.3551 0.062 Uiso calc R 1 H
C7 0.5212(4) 0.6568(3) 0.3146(3) 0.0430(9) Uani d . 1 C
C8 0.5026(4) 0.7735(4) 0.2709(3) 0.0568(11) Uani d . 1 C
H8 0.5670 0.8218 0.2685 0.068 Uiso calc R 1 H
C9 0.3903(5) 0.8160(3) 0.2321(3) 0.0566(11) Uani d . 1 C
H9 0.3782 0.8931 0.2017 0.068 Uiso calc R 1 H
C10 0.2940(4) 0.7441(3) 0.2382(3) 0.0456(9) Uani d . 1 C
H10 0.2173 0.7748 0.2115 0.055 Uiso calc R 1 H
C11 0.4335(3) 0.4679(3) 0.3610(2) 0.0334(8) Uani d . 1 C
C12 0.4187(3) 0.5886(3) 0.3177(2) 0.0318(7) Uani d . 1 C
C13 0.4044(4) 0.3725(3) 0.1281(3) 0.0475(9) Uani d . 1 C
H13 0.4392 0.3399 0.1831 0.057 Uiso calc R 1 H
C14 0.4741(4) 0.3369(4) 0.0396(3) 0.0561(11) Uani d . 1 C
H14 0.5539 0.2824 0.0359 0.067 Uiso calc R 1 H
C15 0.4240(5) 0.3829(4) -0.0404(3) 0.0597(12) Uani d . 1 C
H15 0.4686 0.3592 -0.0998 0.072 Uiso calc R 1 H
C16 0.3047(4) 0.4664(3) -0.0341(3) 0.0470(10) Uani d . 1 C
C17 0.2469(6) 0.5207(4) -0.1166(3) 0.0661(13) Uani d . 1 C
H17 0.2882 0.4992 -0.1772 0.079 Uiso calc R 1 H
C18 0.1352(5) 0.6012(4) -0.1076(3) 0.0648(13) Uani d . 1 C
H18 0.1001 0.6349 -0.1624 0.078 Uiso calc R 1 H
C19 0.0677(4) 0.6374(3) -0.0163(3) 0.0479(10) Uani d . 1 C
C20 -0.0474(5) 0.7242(4) -0.0052(3) 0.0632(12) Uani d . 1 C
H20 -0.0837 0.7612 -0.0587 0.076 Uiso calc R 1 H
C21 -0.1053(5) 0.7538(4) 0.0838(3) 0.0618(12) Uani d . 1 C
H21 -0.1815 0.8118 0.0919 0.074 Uiso calc R 1 H
C22 -0.0504(4) 0.6972(3) 0.1626(3) 0.0504(10) Uani d . 1 C
H22 -0.0917 0.7187 0.2232 0.060 Uiso calc R 1 H
C23 0.2407(4) 0.4982(3) 0.0573(2) 0.0365(8) Uani d . 1 C
C24 0.1188(4) 0.5846(3) 0.0671(2) 0.0347(8) Uani d . 1 C
C25 0.0062(3) 0.3087(3) 0.3682(3) 0.0365(8) Uani d . 1 C
C26 -0.0682(3) 0.2046(3) 0.4133(2) 0.0317(7) Uani d . 1 C
C27 -0.0996(3) 0.1396(3) 0.3543(3) 0.0347(8) Uani d . 1 C
H27 -0.0738 0.1596 0.2867 0.042 Uiso calc R 1 H
C28 -0.1694(3) 0.0448(3) 0.3964(3) 0.0364(8) Uani d . 1 C
C29 -0.2067(4) 0.0141(3) 0.4967(3) 0.0433(9) Uani d . 1 C
H29 -0.2538 -0.0497 0.5247 0.052 Uiso calc R 1 H
C30 -0.1743(4) 0.0777(3) 0.5548(3) 0.0418(9) Uani d . 1 C
H30 -0.1980 0.0564 0.6224 0.050 Uiso calc R 1 H
C31 -0.1066(4) 0.1734(3) 0.5132(3) 0.0370(8) Uani d . 1 C
H31 -0.0866 0.2173 0.5530 0.044 Uiso calc R 1 H
H6A -0.007(5) 0.617(3) 0.4435(15) 0.080 Uiso d D 1 H
H6B -0.048(5) 0.6986(14) 0.368(3) 0.080 Uiso d D 1 H
H8A 0.309(2) 0.119(4) 0.208(4) 0.080 Uiso d D 1 H
H9A 0.526(4) 0.056(4) 0.2531(16) 0.080 Uiso d D 1 H
H9B 0.568(3) 0.090(4) 0.1527(17) 0.080 Uiso d D 1 H
H8B 0.183(4) 0.192(2) 0.215(4) 0.080 Uiso d D 1 H
H7A 0.161(4) 0.025(3) 0.142(3) 0.080 Uiso d D 1 H
H10B 0.208(3) -0.078(4) -0.0905(15) 0.080 Uiso d D 1 H
H10A 0.222(4) -0.078(4) 0.0034(17) 0.080 Uiso d D 1 H
H7B 0.0427(18) -0.024(4) 0.150(3) 0.080 Uiso d D 1 H

loop_
_atom_site_aniso_label
_atom_site_aniso_U_11
_atom_site_aniso_U_22
_atom_site_aniso_U_33
_atom_site_aniso_U_12
_atom_site_aniso_U_13
_atom_site_aniso_U_23
Cd1 0.03009(15) 0.02845(14) 0.03134(15) -0.00564(10) -0.00960(10) -0.00458(10)
S1 0.0750(8) 0.0382(5) 0.0668(7) -0.0040(5) -0.0360(6) -0.0175(5)
N1 0.0327(16) 0.0389(17) 0.0387(16) -0.0079(13) -0.0111(13) 0.0007(13)
N2 0.0340(16) 0.0329(16) 0.0412(17) -0.0060(12) -0.0089(13) -0.0086(13)
N3 0.0361(16) 0.0325(16) 0.0413(17) -0.0077(13) -0.0042(13) -0.0075(13)
N4 0.0383(17) 0.0331(16) 0.0391(17) -0.0025(13) -0.0112(13) -0.0076(13)
O1 0.0482(16) 0.0356(14) 0.0658(18) -0.0145(12) -0.0128(13) -0.0101(13)
O2 0.0532(17) 0.0532(17) 0.0473(17) -0.0236(14) -0.0064(13) 0.0048(13)
O3 0.072(2) 0.097(3) 0.065(2) -0.0147(19) -0.0185(17) -0.041(2)
O4 0.066(2) 0.090(2) 0.091(2) -0.0340(18) -0.0366(18) -0.0147(19)
O5 0.169(4) 0.0433(19) 0.138(4) 0.026(2) -0.094(3) -0.042(2)
O6 0.0596(18) 0.0431(16) 0.0503(17) 0.0048(14) -0.0126(14) -0.0171(13)
O7 0.080(3) 0.100(3) 0.111(3) 0.001(2) -0.024(2) -0.039(3)
O8 0.057(2) 0.094(3) 0.148(4) -0.006(2) -0.009(3) -0.053(3)
O9 0.075(3) 0.130(4) 0.139(4) -0.009(3) -0.042(3) 0.038(3)
O10 0.104(4) 0.204(6) 0.094(3) 0.048(3) -0.040(3) -0.047(4)
C1 0.041(2) 0.047(2) 0.062(3) -0.0074(18) -0.0147(19) 0.004(2)
C2 0.046(2) 0.049(2) 0.062(3) 0.004(2) -0.016(2) 0.007(2)
C3 0.035(2) 0.067(3) 0.044(2) 0.012(2) -0.0130(17) -0.006(2)
C4 0.0280(19) 0.065(3) 0.0302(19) 0.0005(17) -0.0040(15) -0.0152(18)
C5 0.027(2) 0.082(3) 0.047(2) -0.002(2) -0.0097(17) -0.027(2)
C6 0.031(2) 0.081(3) 0.055(2) -0.018(2) -0.0041(18) -0.032(2)
C7 0.036(2) 0.057(2) 0.042(2) -0.0151(18) -0.0015(16) -0.0225(19)
C8 0.054(3) 0.053(3) 0.070(3) -0.024(2) -0.001(2) -0.028(2)
C9 0.062(3) 0.034(2) 0.072(3) -0.014(2) -0.004(2) -0.013(2)
C10 0.044(2) 0.034(2) 0.058(2) -0.0043(17) -0.0096(19) -0.0093(18)
C11 0.0285(18) 0.046(2) 0.0263(17) -0.0046(15) -0.0050(14) -0.0098(15)
C12 0.0284(18) 0.0399(19) 0.0302(17) -0.0087(15) -0.0023(14) -0.0150(15)
C13 0.042(2) 0.039(2) 0.056(2) -0.0029(17) -0.0050(19) -0.0051(18)
C14 0.049(2) 0.045(2) 0.064(3) 0.0011(19) 0.008(2) -0.019(2)
C15 0.063(3) 0.057(3) 0.054(3) -0.013(2) 0.012(2) -0.025(2)
C16 0.055(2) 0.049(2) 0.038(2) -0.019(2) 0.0005(18) -0.0143(18)
C17 0.094(4) 0.076(3) 0.031(2) -0.025(3) -0.007(2) -0.014(2)
C18 0.086(4) 0.072(3) 0.041(2) -0.017(3) -0.025(2) 0.000(2)
C19 0.061(3) 0.050(2) 0.039(2) -0.016(2) -0.0226(19) -0.0008(18)
C20 0.076(3) 0.060(3) 0.056(3) -0.005(2) -0.036(2) 0.006(2)
C21 0.061(3) 0.051(3) 0.074(3) 0.009(2) -0.032(2) -0.005(2)
C22 0.052(2) 0.046(2) 0.051(2) 0.0076(19) -0.019(2) -0.0107(19)
C23 0.043(2) 0.0377(19) 0.0316(18) -0.0141(16) -0.0063(16) -0.0080(15)
C24 0.041(2) 0.0314(18) 0.0346(19) -0.0103(15) -0.0102(16) -0.0053(15)
C25 0.0239(17) 0.0300(18) 0.054(2) -0.0029(14) -0.0135(16) 0.0013(17)
C26 0.0263(17) 0.0282(17) 0.042(2) -0.0024(14) -0.0122(15) -0.0041(15)
C27 0.0337(19) 0.0312(18) 0.0392(19) -0.0004(15) -0.0131(15) -0.0041(15)
C28 0.0338(19) 0.0321(19) 0.048(2) 0.0007(15) -0.0179(16) -0.0104(16)
C29 0.046(2) 0.0318(19) 0.053(2) -0.0124(17) -0.0135(18) -0.0004(17)
C30 0.050(2) 0.038(2) 0.036(2) -0.0094(17) -0.0090(17) -0.0008(16)
C31 0.039(2) 0.0358(19) 0.041(2) -0.0074(16) -0.0152(16) -0.0073(16)

loop_
_atom_type_symbol
_atom_type_description
_atom_type_scat_dispersion_real
_atom_type_scat_dispersion_imag
_atom_type_scat_source
C C 0.0033 0.0016 'International Tables Vol C Tables 4.2.6.8 and 6.1.1.4'
H H 0.0000 0.0000 'International Tables Vol C Tables 4.2.6.8 and 6.1.1.4'
Cd Cd -0.8075 1.2024 'International Tables Vol C Tables 4.2.6.8 and 6.1.1.4'
N N 0.0061 0.0033 'International Tables Vol C Tables 4.2.6.8 and 6.1.1.4'
O O 0.0106 0.0060 'International Tables Vol C Tables 4.2.6.8 and 6.1.1.4'
S S 0.1246 0.1234 'International Tables Vol C Tables 4.2.6.8 and 6.1.1.4'

loop_
_geom_angle_atom_site_label_1
_geom_angle_atom_site_label_2
_geom_angle_atom_site_label_3
_geom_angle
_geom_angle_publ_flag
N4 Cd1 O6 85.51(10) yes
N4 Cd1 N2 94.21(10) yes
O6 Cd1 N2 84.66(10) yes
N4 Cd1 N1 153.72(10) yes
O6 Cd1 N1 112.17(10) yes
N2 Cd1 N1 69.47(10) yes
N4 Cd1 N3 70.30(10) yes
O6 Cd1 N3 154.22(10) yes
N2 Cd1 N3 88.28(9) yes
N1 Cd1 N3 88.22(10) yes
N4 Cd1 O1 122.92(9) yes
O6 Cd1 O1 73.42(9) yes
N2 Cd1 O1 133.94(9) yes
N1 Cd1 O1 81.92(9) yes
N3 Cd1 O1 127.11(9) yes
N4 Cd1 O2 93.28(9) yes
O6 Cd1 O2 113.89(10) yes
N2 Cd1 O2 160.50(9) yes
N1 Cd1 O2 96.64(9) yes
N3 Cd1 O2 77.35(9) yes
O1 Cd1 O2 52.79(9) yes
O3 S1 O5 114.8(2) n
O3 S1 O4 113.2(2) n
O5 S1 O4 110.5(3) n
O3 S1 C28 106.52(18) ?
O5 S1 C28 105.29(18) ?
O4 S1 C28 105.76(18) ?
C1 N1 C11 117.9(3) ?
C1 N1 Cd1 125.0(2) ?
C11 N1 Cd1 117.0(2) ?
C10 N2 C12 118.1(3) ?
C10 N2 Cd1 125.1(2) ?
C12 N2 Cd1 116.7(2) ?
C13 N3 C23 118.3(3) ?
C13 N3 Cd1 126.2(3) ?
C23 N3 Cd1 115.1(2) ?
C22 N4 C24 117.5(3) ?
C22 N4 Cd1 125.9(2) ?
C24 N4 Cd1 116.5(2) ?
C25 O1 Cd1 94.3(2) ?
C25 O2 Cd1 91.7(2) ?
Cd1 O6 H6A 113(3) ?
Cd1 O6 H6B 128(3) ?
H6A O6 H6B 109(4) ?
H7A O7 H7B 110(4) ?
H8A O8 H8B 110(4) ?
H9A O9 H9B 108.8(17) ?
H10B O10 H10A 108(4) ?
N1 C1 C2 123.3(4) ?
N1 C1 H1 118.4 ?
C2 C1 H1 118.4 ?
C3 C2 C1 118.9(4) ?
C3 C2 H2 120.6 ?
C1 C2 H2 120.6 ?
C2 C3 C4 120.2(3) ?
C2 C3 H3 119.9 ?
C4 C3 H3 119.9 ?
C3 C4 C11 117.4(3) ?
C3 C4 C5 123.2(4) ?
C11 C4 C5 119.4(4) ?
C6 C5 C4 120.8(4) ?
C6 C5 H5 119.6 ?
C4 C5 H5 119.6 ?
C5 C6 C7 121.5(4) ?
C5 C6 H6 119.3 ?
C7 C6 H6 119.3 ?
C8 C7 C12 117.5(4) ?
C8 C7 C6 123.4(4) ?
C12 C7 C6 119.1(4) ?
C9 C8 C7 119.7(4) ?
C9 C8 H8 120.1 ?
C7 C8 H8 120.1 ?
C8 C9 C10 119.5(4) ?
C8 C9 H9 120.2 ?
C10 C9 H9 120.2 ?
N2 C10 C9 123.2(4) ?
N2 C10 H10 118.4 ?
C9 C10 H10 118.4 ?
N1 C11 C4 122.4(3) ?
N1 C11 C12 118.2(3) ?
C4 C11 C12 119.4(3) ?
N2 C12 C7 121.9(3) ?
N2 C12 C11 118.4(3) ?
C7 C12 C11 119.7(3) ?
N3 C13 C14 123.3(4) ?
N3 C13 H13 118.4 ?
C14 C13 H13 118.4 ?
C15 C14 C13 118.9(4) ?
C15 C14 H14 120.5 ?
C13 C14 H14 120.5 ?
C14 C15 C16 120.0(4) ?
C14 C15 H15 120.0 ?
C16 C15 H15 120.0 ?
C23 C16 C15 117.7(4) ?
C23 C16 C17 119.1(4) ?
C15 C16 C17 123.1(4) ?
C18 C17 C16 121.1(4) ?
C18 C17 H17 119.5 ?
C16 C17 H17 119.5 ?
C17 C18 C19 121.8(4) ?
C17 C18 H18 119.1 ?
C19 C18 H18 119.1 ?
C20 C19 C24 117.8(4) ?
C20 C19 C18 123.0(4) ?
C24 C19 C18 119.1(4) ?
C21 C20 C19 119.5(4) ?
C21 C20 H20 120.2 ?
C19 C20 H20 120.2 ?
C20 C21 C22 119.4(4) ?
C20 C21 H21 120.3 ?
C22 C21 H21 120.3 ?
N4 C22 C21 123.6(4) ?
N4 C22 H22 118.2 ?
C21 C22 H22 118.2 ?
N3 C23 C16 121.7(3) ?
N3 C23 C24 118.6(3) ?
C16 C23 C24 119.7(3) ?
N4 C24 C19 122.1(3) ?
N4 C24 C23 118.7(3) ?
C19 C24 C23 119.2(3) ?
O2 C25 O1 121.2(3) ?
O2 C25 C26 119.4(3) ?
O1 C25 C26 119.4(3) ?
C31 C26 C27 119.4(3) ?
C31 C26 C25 120.6(3) ?
C27 C26 C25 120.0(3) ?
C28 C27 C26 119.6(3) ?
C28 C27 H27 120.2 ?
C26 C27 H27 120.2 ?
C29 C28 C27 120.4(3) ?
C29 C28 S1 118.1(3) ?
C27 C28 S1 121.5(3) ?
C30 C29 C28 119.8(3) ?
C30 C29 H29 120.1 ?
C28 C29 H29 120.1 ?
C29 C30 C31 120.0(3) ?
C29 C30 H30 120.0 ?
C31 C30 H30 120.0 ?
C26 C31 C30 120.7(3) ?
C26 C31 H31 119.7 ?
C30 C31 H31 119.7 ?

loop_
_geom_bond_atom_site_label_1
_geom_bond_atom_site_label_2
_geom_bond_distance
_geom_bond_publ_flag
Cd1 O1 2.420(3) yes
Cd1 O2 2.474(3) yes
Cd1 O6 2.377(3) yes
Cd1 N1 2.387(3) yes
Cd1 N2 2.384(3) yes
Cd1 N3 2.400(3) yes
Cd1 N4 2.361(3) yes
S1 O3 1.434(3) n
S1 O5 1.437(3) n
S1 O4 1.456(3) n
S1 C28 1.773(3) ?
N1 C1 1.331(5) ?
N1 C11 1.347(4) ?
N2 C10 1.328(4) ?
N2 C12 1.357(4) ?
N3 C13 1.322(5) ?
N3 C23 1.358(4) ?
N4 C22 1.331(4) ?
N4 C24 1.356(4) ?
O1 C25 1.249(4) ?
O2 C25 1.249(4) ?
O6 H6A 0.85(3) ?
O6 H6B 0.856(10) ?
O7 H7A 0.84(4) ?
O7 H7B 0.85(3) ?
O8 H8A 0.85(3) ?
O8 H8B 0.85(3) ?
O9 H9A 0.85(3) ?
O9 H9B 0.86(3) ?
O10 H10B 0.87(3) ?
O10 H10A 0.86(3) ?
C1 C2 1.388(5) ?
C1 H1 0.9300 ?
C2 C3 1.347(6) ?
C2 H2 0.9300 ?
C3 C4 1.399(5) ?
C3 H3 0.9300 ?
C4 C11 1.404(5) ?
C4 C5 1.435(5) ?
C5 C6 1.343(6) ?
C5 H5 0.9300 ?
C6 C7 1.425(5) ?
C6 H6 0.9300 ?
C7 C8 1.398(6) ?
C7 C12 1.409(5) ?
C8 C9 1.355(6) ?
C8 H8 0.9300 ?
C9 C10 1.378(5) ?
C9 H9 0.9300 ?
C10 H10 0.9300 ?
C11 C12 1.437(5) ?
C13 C14 1.393(6) ?
C13 H13 0.9300 ?
C14 C15 1.347(6) ?
C14 H14 0.9300 ?
C15 C16 1.403(6) ?
C15 H15 0.9300 ?
C16 C23 1.403(5) ?
C16 C17 1.436(6) ?
C17 C18 1.330(6) ?
C17 H17 0.9300 ?
C18 C19 1.428(6) ?
C18 H18 0.9300 ?
C19 C20 1.398(6) ?
C19 C24 1.408(5) ?
C20 C21 1.352(6) ?
C20 H20 0.9300 ?
C21 C22 1.384(6) ?
C21 H21 0.9300 ?
C22 H22 0.9300 ?
C23 C24 1.441(5) ?
C25 C26 1.504(5) ?
C26 C31 1.376(5) ?
C26 C27 1.386(5) ?
C27 C28 1.382(5) ?
C27 H27 0.9300 ?
C28 C29 1.381(5) ?
C29 C30 1.369(5) ?
C29 H29 0.9300 ?
C30 C31 1.379(5) ?
C30 H30 0.9300 ?
C31 H31 0.9300 ?

loop_
_geom_hbond_atom_site_label_D
_geom_hbond_atom_site_label_H
_geom_hbond_atom_site_label_A
_geom_hbond_site_symmetry_A
_geom_hbond_distance_DH
_geom_hbond_distance_HA
_geom_hbond_distance_DA
_geom_hbond_angle_DHA
_geom_hbond_publ_flag
O6 H6A O1 2_566 0.85(3) 1.954(14) 2.792(4) 168(4) yes
O6 H6B O5 1_565 0.856(10) 1.862(17) 2.694(4) 164(5) yes
O8 H8A O9 . 0.85(3) 1.85(3) 2.684(5) 168(5) yes
O9 H9A O4 1_655 0.85(3) 1.96(4) 2.793(5) 166(4) yes
O9 H9B O10 2_655 0.86(3) 1.98(3) 2.828(6) 169(4) yes
O8 H8B O2 . 0.85(3) 2.04(3) 2.876(5) 169(5) yes
O7 H7A O8 . 0.84(4) 1.90(4) 2.744(5) 175(5) yes
O10 H10B O3 2 0.87(3) 2.10(3) 2.923(6) 159(3) yes
O10 H10A O7 . 0.86(3) 1.91(3) 2.758(6) 176(5) yes
O7 H7B O3 . 0.85(3) 2.013(15) 2.848(5) 168(4) yes

loop_
_geom_torsion_atom_site_label_1
_geom_torsion_atom_site_label_2
_geom_torsion_atom_site_label_3
_geom_torsion_atom_site_label_4
_geom_torsion
N4 Cd1 N1 C1 -124.8(3)
O6 Cd1 N1 C1 105.8(3)
N2 Cd1 N1 C1 -179.2(3)
N3 Cd1 N1 C1 -90.4(3)
O1 Cd1 N1 C1 37.5(3)
O2 Cd1 N1 C1 -13.3(3)
N4 Cd1 N1 C11 50.2(4)
O6 Cd1 N1 C11 -79.2(2)
N2 Cd1 N1 C11 -4.2(2)
N3 Cd1 N1 C11 84.6(2)
O1 Cd1 N1 C11 -147.5(2)
O2 Cd1 N1 C11 161.7(2)
N4 Cd1 N2 C10 20.7(3)
O6 Cd1 N2 C10 -64.4(3)
N1 Cd1 N2 C10 179.5(3)
N3 Cd1 N2 C10 90.8(3)
O1 Cd1 N2 C10 -125.2(3)
O2 Cd1 N2 C10 133.0(3)
N4 Cd1 N2 C12 -156.0(2)
O6 Cd1 N2 C12 119.0(2)
N1 Cd1 N2 C12 2.9(2)
N3 Cd1 N2 C12 -85.9(2)
O1 Cd1 N2 C12 58.2(3)
O2 Cd1 N2 C12 -43.7(4)
N4 Cd1 N3 C13 179.2(3)
O6 Cd1 N3 C13 158.1(3)
N2 Cd1 N3 C13 84.1(3)
N1 Cd1 N3 C13 14.6(3)
O1 Cd1 N3 C13 -63.9(3)
O2 Cd1 N3 C13 -82.6(3)
N4 Cd1 N3 C23 -7.7(2)
O6 Cd1 N3 C23 -28.8(4)
N2 Cd1 N3 C23 -102.8(2)
N1 Cd1 N3 C23 -172.3(2)
O1 Cd1 N3 C23 109.3(2)
O2 Cd1 N3 C23 90.5(2)
O6 Cd1 N4 C22 -5.7(3)
N2 Cd1 N4 C22 -90.0(3)
N1 Cd1 N4 C22 -139.8(3)
N3 Cd1 N4 C22 -176.6(3)
O1 Cd1 N4 C22 61.3(3)
O2 Cd1 N4 C22 108.1(3)
O6 Cd1 N4 C24 178.4(2)
N2 Cd1 N4 C24 94.1(2)
N1 Cd1 N4 C24 44.3(4)
N3 Cd1 N4 C24 7.4(2)
O1 Cd1 N4 C24 -114.7(2)
O2 Cd1 N4 C24 -67.9(2)
N4 Cd1 O1 C25 66.8(2)
O6 Cd1 O1 C25 139.9(2)
N2 Cd1 O1 C25 -155.03(19)
N1 Cd1 O1 C25 -104.0(2)
N3 Cd1 O1 C25 -22.4(2)
O2 Cd1 O1 C25 0.74(19)
N4 Cd1 O2 C25 -130.5(2)
O6 Cd1 O2 C25 -44.0(2)
N2 Cd1 O2 C25 117.0(3)
N1 Cd1 O2 C25 73.8(2)
N3 Cd1 O2 C25 160.5(2)
O1 Cd1 O2 C25 -0.74(19)
C11 N1 C1 C2 -1.0(6)
Cd1 N1 C1 C2 174.0(3)
N1 C1 C2 C3 1.2(7)
C1 C2 C3 C4 -0.2(6)
C2 C3 C4 C11 -0.9(5)
C2 C3 C4 C5 177.9(4)
C3 C4 C5 C6 -178.6(4)
C11 C4 C5 C6 0.2(5)
C4 C5 C6 C7 -2.0(6)
C5 C6 C7 C8 -177.7(4)
C5 C6 C7 C12 2.1(6)
C12 C7 C8 C9 -1.2(6)
C6 C7 C8 C9 178.6(4)
C7 C8 C9 C10 1.4(6)
C12 N2 C10 C9 -1.0(6)
Cd1 N2 C10 C9 -177.7(3)
C8 C9 C10 N2 -0.3(6)
C1 N1 C11 C4 -0.2(5)
Cd1 N1 C11 C4 -175.6(2)
C1 N1 C11 C12 -179.4(3)
Cd1 N1 C11 C12 5.2(4)
C3 C4 C11 N1 1.1(5)
C5 C4 C11 N1 -177.7(3)
C3 C4 C11 C12 -179.7(3)
C5 C4 C11 C12 1.5(5)
C10 N2 C12 C7 1.2(5)
Cd1 N2 C12 C7 178.2(2)
C10 N2 C12 C11 -178.3(3)
Cd1 N2 C12 C11 -1.4(4)
C8 C7 C12 N2 -0.1(5)
C6 C7 C12 N2 -179.9(3)
C8 C7 C12 C11 179.4(3)
C6 C7 C12 C11 -0.4(5)
N1 C11 C12 N2 -2.6(5)
C4 C11 C12 N2 178.2(3)
N1 C11 C12 C7 177.9(3)
C4 C11 C12 C7 -1.4(5)
C23 N3 C13 C14 -0.4(5)
Cd1 N3 C13 C14 172.5(3)
N3 C13 C14 C15 -0.5(6)
C13 C14 C15 C16 0.9(6)
C14 C15 C16 C23 -0.6(6)
C14 C15 C16 C17 178.8(4)
C23 C16 C17 C18 0.8(6)
C15 C16 C17 C18 -178.6(4)
C16 C17 C18 C19 0.0(7)
C17 C18 C19 C20 178.1(4)
C17 C18 C19 C24 -1.4(7)
C24 C19 C20 C21 -0.3(6)
C18 C19 C20 C21 -179.8(4)
C19 C20 C21 C22 -0.4(7)
C24 N4 C22 C21 1.1(6)
Cd1 N4 C22 C21 -174.8(3)
C20 C21 C22 N4 0.0(7)
C13 N3 C23 C16 0.8(5)
Cd1 N3 C23 C16 -172.9(3)
C13 N3 C23 C24 -178.9(3)
Cd1 N3 C23 C24 7.5(4)
C15 C16 C23 N3 -0.3(5)
C17 C16 C23 N3 -179.7(3)
C15 C16 C23 C24 179.3(3)
C17 C16 C23 C24 -0.1(5)
C22 N4 C24 C19 -1.9(5)
Cd1 N4 C24 C19 174.4(3)
C22 N4 C24 C23 177.1(3)
Cd1 N4 C24 C23 -6.6(4)
C20 C19 C24 N4 1.5(5)
C18 C19 C24 N4 -179.0(4)
C20 C19 C24 C23 -177.5(3)
C18 C19 C24 C23 2.1(5)
N3 C23 C24 N4 -0.7(5)
C16 C23 C24 N4 179.7(3)
N3 C23 C24 C19 178.3(3)
C16 C23 C24 C19 -1.3(5)
Cd1 O2 C25 O1 1.3(3)
Cd1 O2 C25 C26 -178.9(3)
Cd1 O1 C25 O2 -1.4(4)
Cd1 O1 C25 C26 178.9(2)
O2 C25 C26 C31 168.4(3)
O1 C25 C26 C31 -11.9(5)
O2 C25 C26 C27 -12.1(5)
O1 C25 C26 C27 167.7(3)
C31 C26 C27 C28 0.3(5)
C25 C26 C27 C28 -179.3(3)
C26 C27 C28 C29 -0.6(5)
C26 C27 C28 S1 178.9(2)
O3 S1 C28 C29 -176.4(3)
O5 S1 C28 C29 -54.1(4)
O4 S1 C28 C29 62.9(3)
O3 S1 C28 C27 4.1(3)
O5 S1 C28 C27 126.3(3)
O4 S1 C28 C27 -116.7(3)
C27 C28 C29 C30 0.0(5)
S1 C28 C29 C30 -179.6(3)
C28 C29 C30 C31 1.1(6)
C27 C26 C31 C30 0.7(5)
C25 C26 C31 C30 -179.7(3)
C29 C30 C31 C26 -1.4(5)
